data_4083950
loop_
_publ_author_name
'Moret, Marc-Etienne'
'Chaplin, Adrian B.'
'Lawrence, Adrien K.'
'Scopelliti, Rosario'
'Dyson, Paul J.'

_publ_section_title
;
 Synthesis and Characterization of Organometallic Ionic Liquids and a
 Heterometallic Carbene Complex Containing the Chromium Tricarbonyl
 Fragment
;
_journal_issue 16
_journal_name_full Organometallics
_journal_page_first 4039
_journal_paper_doi 10.1021/om050283+
_journal_volume 24
_journal_year 2005
_chemical_formula_moiety 'C14 H13 Cr N2 O3, Br'
_chemical_formula_sum 'C14 H13 Br Cr N2 O3'
_chemical_formula_weight 389.17
_chemical_name_systematic
; 
 ? 
;
_space_group_IT_number 2
_symmetry_cell_setting triclinic
_symmetry_space_group_name_Hall '-P 1'
_symmetry_space_group_name_H-M 'P -1'
_atom_sites_solution_hydrogens geom
_atom_sites_solution_primary direct
_atom_sites_solution_secondary difmap
_audit_creation_method SHELXL-97
_cell_angle_alpha 105.556(10)
_cell_angle_beta 94.241(10)
_cell_angle_gamma 91.013(11)
_cell_formula_units_Z 2
_cell_length_a 8.3713(13)
_cell_length_b 9.0861(12)
_cell_length_c 10.3104(11)
_cell_measurement_reflns_used 2365
_cell_measurement_temperature 140(2)
_cell_measurement_theta_max 26.0838
_cell_measurement_theta_min 3.12185
_cell_volume 752.86(18)
_computing_cell_refinement 'Oxford Diffraction CrysAlis RED'
_computing_data_collection 'Oxford Diffraction CrysAlis CCD'
_computing_data_reduction 'Oxford Diffraction CrysAlis RED'
_computing_molecular_graphics 'Cystal Impact DIAMOND'
_computing_publication_material 'Bruker SHELXTL'
_computing_structure_refinement 'SHELXL-97 (Sheldrick, 1997)'
_computing_structure_solution 'SHELXS-97 (Sheldrick, 1990)'
_diffrn_ambient_temperature 140(2)
_diffrn_measured_fraction_theta_full 0.870
_diffrn_measured_fraction_theta_max 0.870
_diffrn_measurement_device_type 'Oxford Diffraction KM4/Sapphire CCD'
_diffrn_measurement_method 'phi and omega scans'
_diffrn_radiation_monochromator graphite
_diffrn_radiation_source 'fine-focus sealed tube'
_diffrn_radiation_type MoK\a
_diffrn_radiation_wavelength 0.71073
_diffrn_reflns_av_R_equivalents 0.0529
_diffrn_reflns_av_sigmaI/netI 0.0631
_diffrn_reflns_limit_h_max 9
_diffrn_reflns_limit_h_min -9
_diffrn_reflns_limit_k_max 10
_diffrn_reflns_limit_k_min -10
_diffrn_reflns_limit_l_max 12
_diffrn_reflns_limit_l_min -11
_diffrn_reflns_number 4469
_diffrn_reflns_theta_full 25.02
_diffrn_reflns_theta_max 25.02
_diffrn_reflns_theta_min 3.31
_exptl_absorpt_coefficient_mu 3.423
_exptl_absorpt_correction_T_max 0.7660
_exptl_absorpt_correction_T_min 0.3440
_exptl_absorpt_correction_type refdelf
_exptl_absorpt_process_details
; 
(See: Walker, N. & Stuart, D. (1983) Acta Cryst. A39, 158-166) 
;
_exptl_crystal_colour yellow
_exptl_crystal_density_diffrn 1.717
_exptl_crystal_density_method 'not measured'
_exptl_crystal_description block
_exptl_crystal_F_000 388
_exptl_crystal_size_max 0.10
_exptl_crystal_size_mid 0.09
_exptl_crystal_size_min 0.08
_refine_diff_density_max 0.591
_refine_diff_density_min -0.605
_refine_diff_density_rms 0.111
_refine_ls_extinction_coef 0.0013(18)
_refine_ls_extinction_expression Fc^*^=kFc[1+0.001xFc^2^\l^3^/sin(2\q)]^-1/4^
_refine_ls_extinction_method SHELXL
_refine_ls_goodness_of_fit_ref 0.983
_refine_ls_hydrogen_treatment constr
_refine_ls_matrix_type full
_refine_ls_number_parameters 192
_refine_ls_number_reflns 2313
_refine_ls_number_restraints 0
_refine_ls_restrained_S_all 0.983
_refine_ls_R_factor_all 0.0488
_refine_ls_R_factor_gt 0.0391
_refine_ls_shift/su_max 0.001
_refine_ls_shift/su_mean 0.000
_refine_ls_structure_factor_coef Fsqd
_refine_ls_weighting_details 'calc w=1/[\s^2^(Fo^2^)+(0.0570P)^2^+0.0000P] where P=(Fo^2^+2Fc^2^)/3'
_refine_ls_weighting_scheme calc
_refine_ls_wR_factor_gt 0.0944
_refine_ls_wR_factor_ref 0.0977
_reflns_number_gt 1832
_reflns_number_total 2313
_reflns_threshold_expression >2sigma(I)
_cod_data_source_file om050283%2Bsi20050527_114243.cif
_cod_data_source_block pd168
_cod_depositor_comments
;
The following automatic conversions were performed:

'_symmetry_cell_setting' value 'Triclinic' changed to 'triclinic'
according to
/usr/data/users/saulius/automatic-downloads/retrospective/ACS/lib/dictionaries/cif_core.dic
dictionary named 'cif_core.dic' version 2.4.2 from 2011-04-26.

Automatic conversion script
Id: cif_fix_values 2281 2013-09-26 08:29:07Z andrius 
;
_cod_original_cell_volume 752.86(17)
_cod_original_sg_symbol_H-M P-1
_cod_database_code 4083950

loop_
_symmetry_equiv_pos_as_xyz
'x, y, z'
'-x, -y, -z'

loop_
_atom_site_label
_atom_site_type_symbol
_atom_site_fract_x
_atom_site_fract_y
_atom_site_fract_z
_atom_site_U_iso_or_equiv
_atom_site_adp_type
_atom_site_occupancy
_atom_site_symmetry_multiplicity
_atom_site_calc_flag
_atom_site_refinement_flags
Cr1 Cr 0.69383(8) 0.74319(7) 0.92975(7) 0.0152(2) Uani 1 1 d .
O1 O 0.3498(4) 0.7513(4) 0.8209(3) 0.0305(9) Uani 1 1 d .
O2 O 0.5842(4) 0.9157(4) 1.1985(3) 0.0246(8) Uani 1 1 d .
O3 O 0.7797(4) 1.0444(4) 0.8743(4) 0.0314(9) Uani 1 1 d .
N1 N 0.6839(5) 0.3145(4) 0.5657(4) 0.0181(9) Uani 1 1 d .
N2 N 0.8141(4) 0.1392(4) 0.4343(4) 0.0169(9) Uani 1 1 d .
C1 C 0.4839(6) 0.7486(5) 0.8609(5) 0.0213(11) Uani 1 1 d .
C2 C 0.6277(5) 0.8497(5) 1.0955(5) 0.0162(10) Uani 1 1 d .
C3 C 0.7438(6) 0.9284(5) 0.8945(5) 0.0222(11) Uani 1 1 d .
C4 C 0.7263(5) 0.5267(5) 0.7745(4) 0.0170(10) Uani 1 1 d .
C5 C 0.6768(5) 0.4898(5) 0.8923(5) 0.0177(10) Uani 1 1 d .
H5 H 0.5858 0.4235 0.8858 0.021 Uiso 1 1 calc R
C6 C 0.7638(6) 0.5523(5) 1.0180(5) 0.0200(11) Uani 1 1 d .
H6 H 0.7307 0.5282 1.0963 0.024 Uiso 1 1 calc R
C7 C 0.9000(6) 0.6506(5) 1.0289(5) 0.0236(12) Uani 1 1 d .
H7 H 0.9575 0.6929 1.1142 0.028 Uiso 1 1 calc R
C8 C 0.9496(6) 0.6851(5) 0.9133(5) 0.0205(11) Uani 1 1 d .
H8 H 1.0412 0.7509 0.9204 0.025 Uiso 1 1 calc R
C9 C 0.8636(5) 0.6222(5) 0.7847(4) 0.0165(10) Uani 1 1 d .
H9 H 0.8989 0.6446 0.7064 0.020 Uiso 1 1 calc R
C10 C 0.6310(6) 0.4663(5) 0.6381(4) 0.0177(10) Uani 1 1 d .
H10B H 0.5156 0.4592 0.6518 0.021 Uiso 1 1 calc R
H10A H 0.6451 0.5387 0.5828 0.021 Uiso 1 1 calc R
C11 C 0.7901(5) 0.2897(4) 0.4731(4) 0.0150(10) Uani 1 1 d .
H11 H 0.8403 0.3655 0.4402 0.018 Uiso 1 1 calc R
C12 C 0.7215(6) 0.0672(5) 0.5043(5) 0.0236(11) Uani 1 1 d .
H12 H 0.7151 -0.0396 0.4954 0.028 Uiso 1 1 calc R
C13 C 0.6404(6) 0.1755(5) 0.5889(5) 0.0255(12) Uani 1 1 d .
H13 H 0.5684 0.1598 0.6514 0.031 Uiso 1 1 calc R
C14 C 0.9259(6) 0.0654(5) 0.3358(5) 0.0233(11) Uani 1 1 d .
H14B H 0.8918 0.0799 0.2472 0.035 Uiso 1 1 calc R
H14C H 0.9267 -0.0442 0.3294 0.035 Uiso 1 1 calc R
H14A H 1.0339 0.1112 0.3651 0.035 Uiso 1 1 calc R
Br1 Br 0.18587(6) 0.34566(5) 0.60680(5) 0.0220(2) Uani 1 1 d .

loop_
_atom_site_aniso_label
_atom_site_aniso_U_11
_atom_site_aniso_U_22
_atom_site_aniso_U_33
_atom_site_aniso_U_23
_atom_site_aniso_U_13
_atom_site_aniso_U_12
Cr1 0.0120(4) 0.0138(3) 0.0183(4) 0.0019(3) -0.0002(3) 0.0024(3)
O1 0.022(2) 0.0266(17) 0.040(2) 0.0061(15) -0.0094(17) 0.0038(15)
O2 0.026(2) 0.0255(16) 0.020(2) 0.0015(14) 0.0028(16) 0.0038(15)
O3 0.031(2) 0.0238(18) 0.041(2) 0.0127(16) 0.0050(18) -0.0019(15)
N1 0.018(2) 0.0138(17) 0.019(2) -0.0002(15) 0.0005(18) -0.0031(16)
N2 0.012(2) 0.0156(17) 0.020(2) -0.0004(15) -0.0004(17) 0.0010(15)
C1 0.026(3) 0.014(2) 0.020(3) -0.0015(18) 0.001(2) -0.0028(19)
C2 0.011(2) 0.019(2) 0.021(3) 0.009(2) 0.001(2) 0.0002(18)
C3 0.016(3) 0.024(2) 0.025(3) 0.004(2) -0.003(2) 0.006(2)
C4 0.014(2) 0.014(2) 0.020(3) 0.0002(18) 0.002(2) 0.0031(18)
C5 0.012(2) 0.015(2) 0.025(3) 0.0021(18) 0.005(2) 0.0026(18)
C6 0.027(3) 0.019(2) 0.015(2) 0.0043(18) 0.003(2) 0.010(2)
C7 0.020(3) 0.020(2) 0.025(3) -0.0025(19) -0.006(2) 0.010(2)
C8 0.011(2) 0.019(2) 0.027(3) -0.001(2) 0.003(2) 0.0029(18)
C9 0.016(3) 0.019(2) 0.013(2) 0.0007(17) 0.0092(19) 0.0064(19)
C10 0.016(2) 0.019(2) 0.015(2) -0.0001(18) 0.002(2) 0.0040(19)
C11 0.020(3) 0.017(2) 0.011(2) 0.0064(17) 0.005(2) -0.0006(19)
C12 0.027(3) 0.017(2) 0.027(3) 0.007(2) 0.005(2) -0.006(2)
C13 0.037(3) 0.022(2) 0.017(3) 0.0029(19) 0.012(2) -0.005(2)
C14 0.020(3) 0.020(2) 0.027(3) 0.0010(19) 0.005(2) 0.003(2)
Br1 0.0239(3) 0.0166(2) 0.0243(3) 0.00452(18) -0.0007(2) -0.00130(18)

loop_
_atom_type_symbol
_atom_type_description
_atom_type_scat_dispersion_real
_atom_type_scat_dispersion_imag
_atom_type_scat_source
C C 0.0033 0.0016 'International Tables Vol C Tables 4.2.6.8 and 6.1.1.4'
H H 0.0000 0.0000 'International Tables Vol C Tables 4.2.6.8 and 6.1.1.4'
N N 0.0061 0.0033 'International Tables Vol C Tables 4.2.6.8 and 6.1.1.4'
O O 0.0106 0.0060 'International Tables Vol C Tables 4.2.6.8 and 6.1.1.4'
Cr Cr 0.3209 0.6236 'International Tables Vol C Tables 4.2.6.8 and 6.1.1.4'
Br Br -0.2901 2.4595 'International Tables Vol C Tables 4.2.6.8 and 6.1.1.4'

loop_
_geom_angle_atom_site_label_1
_geom_angle_atom_site_label_2
_geom_angle_atom_site_label_3
_geom_angle
C1 Cr1 C2 86.8(2)
C1 Cr1 C3 90.7(2)
C2 Cr1 C3 89.3(2)
C1 Cr1 C4 90.64(18)
C2 Cr1 C4 151.23(19)
C3 Cr1 C4 119.4(2)
C1 Cr1 C8 153.82(19)
C2 Cr1 C8 119.38(18)
C3 Cr1 C8 88.65(19)
C4 Cr1 C8 67.15(16)
C1 Cr1 C9 116.42(18)
C2 Cr1 C9 156.78(18)
C3 Cr1 C9 91.30(19)
C4 Cr1 C9 36.99(16)
C8 Cr1 C9 37.47(16)
C1 Cr1 C5 92.10(17)
C2 Cr1 C5 113.85(18)
C3 Cr1 C5 156.76(19)
C4 Cr1 C5 37.56(16)
C8 Cr1 C5 78.80(17)
C9 Cr1 C5 66.87(17)
C1 Cr1 C6 119.1(2)
C2 Cr1 C6 89.34(18)
C3 Cr1 C6 150.05(19)
C4 Cr1 C6 67.02(16)
C8 Cr1 C6 66.21(19)
C9 Cr1 C6 78.67(17)
C5 Cr1 C6 36.80(16)
C1 Cr1 C7 156.0(2)
C2 Cr1 C7 91.62(19)
C3 Cr1 C7 113.23(19)
C4 Cr1 C7 79.35(16)
C8 Cr1 C7 36.65(18)
C9 Cr1 C7 66.88(17)
C5 Cr1 C7 66.69(16)
C6 Cr1 C7 36.93(17)
C11 N1 C13 108.9(4)
C11 N1 C10 124.9(4)
C13 N1 C10 126.1(4)
C11 N2 C12 108.9(4)
C11 N2 C14 125.2(4)
C12 N2 C14 125.9(4)
O1 C1 Cr1 178.0(5)
O2 C2 Cr1 179.1(4)
O3 C3 Cr1 178.0(4)
C9 C4 C5 119.7(4)
C9 C4 C10 119.3(4)
C5 C4 C10 121.0(4)
C9 C4 Cr1 72.0(2)
C5 C4 Cr1 71.9(2)
C10 C4 Cr1 127.4(3)
C6 C5 C4 119.6(4)
C6 C5 Cr1 71.7(2)
C4 C5 Cr1 70.6(2)
C6 C5 H5 120.2
C4 C5 H5 120.2
Cr1 C5 H5 130.0
C5 C6 C7 120.7(5)
C5 C6 Cr1 71.5(2)
C7 C6 Cr1 71.5(3)
C5 C6 H6 119.7
C7 C6 H6 119.7
Cr1 C6 H6 129.8
C8 C7 C6 119.6(4)
C8 C7 Cr1 71.3(3)
C6 C7 Cr1 71.5(3)
C8 C7 H7 120.2
C6 C7 H7 120.2
Cr1 C7 H7 129.4
C7 C8 C9 120.6(4)
C7 C8 Cr1 72.1(3)
C9 C8 Cr1 71.4(3)
C7 C8 H8 119.7
C9 C8 H8 119.7
Cr1 C8 H8 129.2
C4 C9 C8 119.7(4)
C4 C9 Cr1 71.0(2)
C8 C9 Cr1 71.1(3)
C4 C9 H9 120.1
C8 C9 H9 120.1
Cr1 C9 H9 130.2
N1 C10 C4 111.2(3)
N1 C10 H10B 109.4
C4 C10 H10B 109.4
N1 C10 H10A 109.4
C4 C10 H10A 109.4
H10B C10 H10A 108.0
N1 C11 N2 108.2(4)
N1 C11 H11 125.9
N2 C11 H11 125.9
C13 C12 N2 107.8(4)
C13 C12 H12 126.1
N2 C12 H12 126.1
C12 C13 N1 106.2(4)
C12 C13 H13 126.9
N1 C13 H13 126.9
N2 C14 H14B 109.5
N2 C14 H14C 109.5
H14B C14 H14C 109.5
N2 C14 H14A 109.5
H14B C14 H14A 109.5
H14C C14 H14A 109.5

loop_
_geom_bond_atom_site_label_1
_geom_bond_atom_site_label_2
_geom_bond_distance
Cr1 C1 1.853(5)
Cr1 C2 1.854(5)
Cr1 C3 1.861(5)
Cr1 C4 2.213(4)
Cr1 C8 2.222(5)
Cr1 C9 2.226(4)
Cr1 C5 2.230(4)
Cr1 C6 2.232(4)
Cr1 C7 2.232(5)
O1 C1 1.170(6)
O2 C2 1.159(5)
O3 C3 1.166(6)
N1 C11 1.330(6)
N1 C13 1.394(6)
N1 C10 1.475(5)
N2 C11 1.341(5)
N2 C12 1.367(6)
N2 C14 1.467(6)
C4 C9 1.408(6)
C4 C5 1.430(6)
C4 C10 1.523(6)
C5 C6 1.409(6)
C5 H5 0.9500
C6 C7 1.414(7)
C6 H6 0.9500
C7 C8 1.400(7)
C7 H7 0.9500
C8 C9 1.428(6)
C8 H8 0.9500
C9 H9 0.9500
C10 H10B 0.9900
C10 H10A 0.9900
C11 H11 0.9500
C12 C13 1.357(7)
C12 H12 0.9500
C13 H13 0.9500
C14 H14B 0.9800
C14 H14C 0.9800
C14 H14A 0.9800

loop_
_geom_torsion_atom_site_label_1
_geom_torsion_atom_site_label_2
_geom_torsion_atom_site_label_3
_geom_torsion_atom_site_label_4
_geom_torsion
C2 Cr1 C1 O1 -38(11)
C3 Cr1 C1 O1 -128(11)
C4 Cr1 C1 O1 113(11)
C8 Cr1 C1 O1 144(11)
C9 Cr1 C1 O1 141(11)
C5 Cr1 C1 O1 75(11)
C6 Cr1 C1 O1 49(11)
C7 Cr1 C1 O1 48(11)
C1 Cr1 C2 O2 19(24)
C3 Cr1 C2 O2 110(24)
C4 Cr1 C2 O2 -66(24)
C8 Cr1 C2 O2 -162(24)
C9 Cr1 C2 O2 -158(23)
C5 Cr1 C2 O2 -71(24)
C6 Cr1 C2 O2 -100(24)
C7 Cr1 C2 O2 -137(24)
C1 Cr1 C3 O3 175(100)
C2 Cr1 C3 O3 89(13)
C4 Cr1 C3 O3 -94(13)
C8 Cr1 C3 O3 -31(13)
C9 Cr1 C3 O3 -68(13)
C5 Cr1 C3 O3 -88(13)
C6 Cr1 C3 O3 1(13)
C7 Cr1 C3 O3 -3(13)
C1 Cr1 C4 C9 136.4(3)
C2 Cr1 C4 C9 -139.1(4)
C3 Cr1 C4 C9 45.3(3)
C8 Cr1 C4 C9 -29.3(3)
C5 Cr1 C4 C9 -130.9(4)
C6 Cr1 C4 C9 -102.0(3)
C7 Cr1 C4 C9 -65.5(3)
C1 Cr1 C4 C5 -92.6(3)
C2 Cr1 C4 C5 -8.1(5)
C3 Cr1 C4 C5 176.2(3)
C8 Cr1 C4 C5 101.7(3)
C9 Cr1 C4 C5 130.9(4)
C6 Cr1 C4 C5 28.9(3)
C7 Cr1 C4 C5 65.4(3)
C1 Cr1 C4 C10 23.0(4)
C2 Cr1 C4 C10 107.4(5)
C3 Cr1 C4 C10 -68.2(4)
C8 Cr1 C4 C10 -142.8(5)
C9 Cr1 C4 C10 -113.5(5)
C5 Cr1 C4 C10 115.6(5)
C6 Cr1 C4 C10 144.5(5)
C7 Cr1 C4 C10 -179.0(4)
C9 C4 C5 C6 1.6(6)
C10 C4 C5 C6 -177.5(4)
Cr1 C4 C5 C6 -54.3(4)
C9 C4 C5 Cr1 55.8(3)
C10 C4 C5 Cr1 -123.2(4)
C1 Cr1 C5 C6 -139.7(3)
C2 Cr1 C5 C6 -52.3(3)
C3 Cr1 C5 C6 123.6(5)
C4 Cr1 C5 C6 132.0(4)
C8 Cr1 C5 C6 65.1(3)
C9 Cr1 C5 C6 102.4(3)
C7 Cr1 C5 C6 28.7(3)
C1 Cr1 C5 C4 88.3(3)
C2 Cr1 C5 C4 175.7(3)
C3 Cr1 C5 C4 -8.4(6)
C8 Cr1 C5 C4 -66.9(3)
C9 Cr1 C5 C4 -29.6(2)
C6 Cr1 C5 C4 -132.0(4)
C7 Cr1 C5 C4 -103.3(3)
C4 C5 C6 C7 -0.3(6)
Cr1 C5 C6 C7 -54.1(4)
C4 C5 C6 Cr1 53.7(4)
C1 Cr1 C6 C5 47.7(3)
C2 Cr1 C6 C5 133.7(3)
C3 Cr1 C6 C5 -138.8(4)
C4 Cr1 C6 C5 -29.5(3)
C8 Cr1 C6 C5 -103.6(3)
C9 Cr1 C6 C5 -66.4(3)
C7 Cr1 C6 C5 -132.8(4)
C1 Cr1 C6 C7 -179.5(3)
C2 Cr1 C6 C7 -93.6(3)
C3 Cr1 C6 C7 -6.0(5)
C4 Cr1 C6 C7 103.3(3)
C8 Cr1 C6 C7 29.2(3)
C9 Cr1 C6 C7 66.4(3)
C5 Cr1 C6 C7 132.8(4)
C5 C6 C7 C8 -0.5(6)
Cr1 C6 C7 C8 -54.6(4)
C5 C6 C7 Cr1 54.1(4)
C1 Cr1 C7 C8 132.6(5)
C2 Cr1 C7 C8 -141.7(3)
C3 Cr1 C7 C8 -51.7(3)
C4 Cr1 C7 C8 65.9(3)
C9 Cr1 C7 C8 29.3(2)
C5 Cr1 C7 C8 103.0(3)
C6 Cr1 C7 C8 131.6(4)
C1 Cr1 C7 C6 1.0(6)
C2 Cr1 C7 C6 86.8(3)
C3 Cr1 C7 C6 176.7(3)
C4 Cr1 C7 C6 -65.7(3)
C8 Cr1 C7 C6 -131.6(4)
C9 Cr1 C7 C6 -102.3(3)
C5 Cr1 C7 C6 -28.6(3)
C6 C7 C8 C9 0.1(6)
Cr1 C7 C8 C9 -54.6(4)
C6 C7 C8 Cr1 54.7(4)
C1 Cr1 C8 C7 -137.3(4)
C2 Cr1 C8 C7 45.4(3)
C3 Cr1 C8 C7 133.8(3)
C4 Cr1 C8 C7 -103.3(3)
C9 Cr1 C8 C7 -132.2(4)
C5 Cr1 C8 C7 -65.8(3)
C6 Cr1 C8 C7 -29.4(2)
C1 Cr1 C8 C9 -5.0(6)
C2 Cr1 C8 C9 177.6(3)
C3 Cr1 C8 C9 -93.9(3)
C4 Cr1 C8 C9 28.9(3)
C5 Cr1 C8 C9 66.4(3)
C6 Cr1 C8 C9 102.8(3)
C7 Cr1 C8 C9 132.2(4)
C5 C4 C9 C8 -1.9(6)
C10 C4 C9 C8 177.2(4)
Cr1 C4 C9 C8 53.8(4)
C5 C4 C9 Cr1 -55.8(3)
C10 C4 C9 Cr1 123.3(4)
C7 C8 C9 C4 1.1(6)
Cr1 C8 C9 C4 -53.8(4)
C7 C8 C9 Cr1 54.9(4)
C1 Cr1 C9 C4 -50.3(3)
C2 Cr1 C9 C4 126.9(4)
C3 Cr1 C9 C4 -141.8(3)
C8 Cr1 C9 C4 132.2(4)
C5 Cr1 C9 C4 30.0(3)
C6 Cr1 C9 C4 66.7(3)
C7 Cr1 C9 C4 103.5(3)
C1 Cr1 C9 C8 177.5(3)
C2 Cr1 C9 C8 -5.3(6)
C3 Cr1 C9 C8 86.1(3)
C4 Cr1 C9 C8 -132.2(4)
C5 Cr1 C9 C8 -102.1(3)
C6 Cr1 C9 C8 -65.5(3)
C7 Cr1 C9 C8 -28.7(3)
C11 N1 C10 C4 -95.7(5)
C13 N1 C10 C4 79.5(5)
C9 C4 C10 N1 93.6(5)
C5 C4 C10 N1 -87.4(5)
Cr1 C4 C10 N1 -177.5(3)
C13 N1 C11 N2 1.1(5)
C10 N1 C11 N2 177.1(4)
C12 N2 C11 N1 -0.3(5)
C14 N2 C11 N1 -178.4(4)
C11 N2 C12 C13 -0.7(5)
C14 N2 C12 C13 177.4(4)
N2 C12 C13 N1 1.3(5)
C11 N1 C13 C12 -1.5(5)
C10 N1 C13 C12 -177.4(4)
